data_4064714
loop_
_publ_author_name
'Brooner, Rachel E. M.'
'Widenhoefer, Ross A.'

_publ_section_title
;
 Syntheses, X-ray Crystal Structures, and Solution Behavior of Cationic,
 Two-Coordinate Gold(I) \h2-Diene Complexes
;
_journal_issue 11
_journal_name_full Organometallics
_journal_page_first 3182
_journal_paper_doi 10.1021/om200291s
_journal_volume 30
_journal_year 2011
_chemical_formula_sum 'C26 H37 Au F6 P Sb'
_chemical_formula_weight 813.24
_chemical_name_systematic
; 
 ? 
;
_space_group_IT_number 29
_symmetry_cell_setting orthorhombic
_symmetry_space_group_name_Hall 'P 2c -2ac'
_symmetry_space_group_name_H-M 'P c a 21'
_atom_sites_solution_hydrogens geom
_atom_sites_solution_primary direct
_atom_sites_solution_secondary difmap
_audit_creation_method SHELXL-97
_cell_angle_alpha 90.00
_cell_angle_beta 90.00
_cell_angle_gamma 90.00
_cell_formula_units_Z 4
_cell_length_a 12.7007(4)
_cell_length_b 11.9861(4)
_cell_length_c 18.9847(6)
_cell_measurement_reflns_used 9884
_cell_measurement_temperature 110
_cell_measurement_theta_max 29.33
_cell_measurement_theta_min 2.34
_cell_volume 2890.08(16)
_computing_cell_refinement SAINT
_computing_data_collection Apex2
_computing_data_reduction SAINT
_computing_molecular_graphics NRCVAX
_computing_publication_material cif2tables.py
_computing_structure_refinement XL
_computing_structure_solution SIR92
_diffrn_ambient_temperature 110
_diffrn_measured_fraction_theta_full 0.989
_diffrn_measured_fraction_theta_max 0.928
_diffrn_measurement_device_type 'Bruker-Nonius Kappa Axis X8 Apex2'
_diffrn_measurement_method 'omega and phi scans'
_diffrn_radiation_monochromator graphite
_diffrn_radiation_source 'fine-focus sealed tube'
_diffrn_radiation_type MoK\a
_diffrn_radiation_wavelength 0.71073
_diffrn_reflns_av_R_equivalents 0.0529
_diffrn_reflns_av_sigmaI/netI 0.0566
_diffrn_reflns_limit_h_max 20
_diffrn_reflns_limit_h_min -20
_diffrn_reflns_limit_k_max 18
_diffrn_reflns_limit_k_min -19
_diffrn_reflns_limit_l_max 29
_diffrn_reflns_limit_l_min -30
_diffrn_reflns_number 98369
_diffrn_reflns_theta_full 34.84
_diffrn_reflns_theta_max 36.29
_diffrn_reflns_theta_min 1.70
_exptl_absorpt_coefficient_mu 6.112
_exptl_absorpt_correction_T_max 0.7144
_exptl_absorpt_correction_T_min 0.2483
_exptl_absorpt_correction_type multi-scan
_exptl_absorpt_process_details SADABS
_exptl_crystal_colour colourless
_exptl_crystal_density_diffrn 1.869
_exptl_crystal_density_method 'not measured'
_exptl_crystal_description prism
_exptl_crystal_F_000 1568
_exptl_crystal_size_max 0.32
_exptl_crystal_size_mid 0.18
_exptl_crystal_size_min 0.06
_refine_diff_density_max 1.857
_refine_diff_density_min -0.710
_refine_diff_density_rms 0.180
_refine_ls_abs_structure_details 'Flack H D (1983), Acta Cryst. A39, 876-881'
_refine_ls_abs_structure_Flack -0.006(5)
_refine_ls_extinction_method none
_refine_ls_goodness_of_fit_ref 1.032
_refine_ls_hydrogen_treatment constr
_refine_ls_matrix_type full
_refine_ls_number_parameters 360
_refine_ls_number_reflns 12497
_refine_ls_number_restraints 1
_refine_ls_restrained_S_all 1.032
_refine_ls_R_factor_all 0.0624
_refine_ls_R_factor_gt 0.0364
_refine_ls_shift/su_max 0.001
_refine_ls_shift/su_mean 0.000
_refine_ls_structure_factor_coef Fsqd
_refine_ls_weighting_details 'calc w=1/[\s^2^(Fo^2^)+(0.0389P)^2^+0.0000P] where P=(Fo^2^+2Fc^2^)/3'
_refine_ls_weighting_scheme calc
_refine_ls_wR_factor_gt 0.0721
_refine_ls_wR_factor_ref 0.0848
_reflns_number_gt 9345
_reflns_number_total 12497
_reflns_threshold_expression >2sigma(I)
_cod_data_source_file om200291s_si_002.cif
_cod_data_source_block x11013
_cod_database_code 4064714

loop_
_symmetry_equiv_pos_as_xyz
'x, y, z'
'-x, -y, z+1/2'
'-x+1/2, y, z+1/2'
'x+1/2, -y, z'

loop_
_atom_site_label
_atom_site_type_symbol
_atom_site_fract_x
_atom_site_fract_y
_atom_site_fract_z
_atom_site_U_iso_or_equiv
_atom_site_adp_type
_atom_site_occupancy
_atom_site_symmetry_multiplicity
_atom_site_calc_flag
_atom_site_refinement_flags
_atom_site_disorder_assembly
_atom_site_disorder_group
Au1 Au 0.254270(11) 0.678899(12) 0.885018(18) 0.02531(4) Uani 1 1 d . . .
P1 P 0.14301(9) 0.68643(9) 0.98003(5) 0.0205(2) Uani 1 1 d . A .
C1 C 0.3675(3) 0.6469(4) 0.7965(2) 0.0319(9) Uani 0.572(11) 1 d P A 1
H1A H 0.4401 0.6748 0.8036 0.038 Uiso 0.572(11) 1 calc PR A 1
H1B H 0.3652 0.5713 0.7756 0.038 Uiso 0.572(11) 1 calc PR A 1
C2 C 0.3001(6) 0.7189(7) 0.7710(4) 0.0241(17) Uani 0.572(11) 1 d P A 1
H2 H 0.3154 0.7962 0.7754 0.029 Uiso 0.572(11) 1 calc PR A 1
C3 C 0.2026(6) 0.6863(5) 0.7361(5) 0.0266(17) Uani 0.572(11) 1 d P A 1
H3 H 0.1894 0.6091 0.7289 0.032 Uiso 0.572(11) 1 calc PR A 1
C4 C 0.1256(4) 0.7653(5) 0.7121(2) 0.0368(11) Uani 0.572(11) 1 d P A 1
C5 C 0.1335(9) 0.8820(8) 0.7173(5) 0.041(2) Uani 0.572(11) 1 d P A 1
H5A H 0.0708 0.9165 0.6964 0.061 Uiso 0.572(11) 1 calc PR A 1
H5B H 0.1964 0.9074 0.6920 0.061 Uiso 0.572(11) 1 calc PR A 1
H5C H 0.1387 0.9035 0.7670 0.061 Uiso 0.572(11) 1 calc PR A 1
C6 C 0.0349(14) 0.7081(17) 0.6797(8) 0.046(4) Uani 0.572(11) 1 d P A 1
H6A H -0.0157 0.7637 0.6628 0.069 Uiso 0.572(11) 1 calc PR A 1
H6B H 0.0010 0.6601 0.7148 0.069 Uiso 0.572(11) 1 calc PR A 1
H6C H 0.0592 0.6626 0.6401 0.069 Uiso 0.572(11) 1 calc PR A 1
C1' C 0.3675(3) 0.6469(4) 0.7965(2) 0.0319(9) Uani 0.428(11) 1 d P A 2
H1A' H 0.4193 0.7069 0.7871 0.038 Uiso 0.428(11) 1 calc PR A 2
H1B' H 0.3991 0.5715 0.7950 0.038 Uiso 0.428(11) 1 calc PR A 2
C2' C 0.2659(8) 0.6589(11) 0.7618(6) 0.027(3) Uani 0.428(11) 1 d P A 2
H2' H 0.2260 0.5928 0.7548 0.032 Uiso 0.428(11) 1 calc PR A 2
C3' C 0.2194(9) 0.7643(8) 0.7367(7) 0.032(3) Uani 0.428(11) 1 d P A 2
H3' H 0.2591 0.8314 0.7387 0.038 Uiso 0.428(11) 1 calc PR A 2
C4' C 0.1256(4) 0.7653(5) 0.7121(2) 0.0368(11) Uani 0.428(11) 1 d P A 2
C5' C 0.0831(14) 0.8931(11) 0.6941(10) 0.058(4) Uani 0.428(11) 1 d P A 2
H5A' H 0.0113 0.8893 0.6754 0.087 Uiso 0.428(11) 1 calc PR A 2
H5B' H 0.1295 0.9276 0.6591 0.087 Uiso 0.428(11) 1 calc PR A 2
H5C' H 0.0835 0.9381 0.7373 0.087 Uiso 0.428(11) 1 calc PR A 2
C6' C 0.034(2) 0.697(3) 0.6994(11) 0.061(7) Uani 0.428(11) 1 d P A 2
H6A' H -0.0223 0.7422 0.6790 0.092 Uiso 0.428(11) 1 calc PR A 2
H6B' H 0.0096 0.6644 0.7440 0.092 Uiso 0.428(11) 1 calc PR A 2
H6C' H 0.0522 0.6363 0.6667 0.092 Uiso 0.428(11) 1 calc PR A 2
C7 C 0.0060(3) 0.6970(3) 0.9427(2) 0.0261(8) Uani 1 1 d . . .
C8 C 0.0072(4) 0.8028(4) 0.8973(3) 0.0365(12) Uani 1 1 d . A .
H8A H -0.0602 0.8099 0.8725 0.055 Uiso 1 1 calc R . .
H8B H 0.0645 0.7980 0.8628 0.055 Uiso 1 1 calc R . .
H8C H 0.0180 0.8681 0.9274 0.055 Uiso 1 1 calc R . .
C9 C -0.0145(4) 0.5966(4) 0.8948(3) 0.0434(13) Uani 1 1 d . A .
H9A H 0.0459 0.5857 0.8634 0.065 Uiso 1 1 calc R . .
H9B H -0.0779 0.6102 0.8666 0.065 Uiso 1 1 calc R . .
H9C H -0.0246 0.5297 0.9237 0.065 Uiso 1 1 calc R . .
C10 C -0.0824(4) 0.7081(5) 0.9962(3) 0.0426(13) Uani 1 1 d . A .
H10A H -0.1499 0.7142 0.9716 0.064 Uiso 1 1 calc R . .
H10B H -0.0709 0.7751 1.0248 0.064 Uiso 1 1 calc R . .
H10C H -0.0832 0.6423 1.0268 0.064 Uiso 1 1 calc R . .
C11 C 0.1690(3) 0.5619(3) 1.0370(2) 0.0268(8) Uani 1 1 d . . .
C12 C 0.1586(5) 0.4547(4) 0.9937(3) 0.0383(11) Uani 1 1 d . A .
H12A H 0.1889 0.3922 1.0201 0.057 Uiso 1 1 calc R . .
H12B H 0.1963 0.4634 0.9490 0.057 Uiso 1 1 calc R . .
H12C H 0.0841 0.4398 0.9843 0.057 Uiso 1 1 calc R . .
C13 C 0.1002(4) 0.5529(5) 1.1031(3) 0.0468(13) Uani 1 1 d . A .
H13A H 0.1199 0.4860 1.1297 0.070 Uiso 1 1 calc R . .
H13B H 0.0260 0.5480 1.0894 0.070 Uiso 1 1 calc R . .
H13C H 0.1108 0.6191 1.1326 0.070 Uiso 1 1 calc R . .
C14 C 0.2835(4) 0.5762(4) 1.0608(3) 0.0349(10) Uani 1 1 d . A .
H14A H 0.3302 0.5713 1.0199 0.052 Uiso 1 1 calc R . .
H14B H 0.3014 0.5172 1.0945 0.052 Uiso 1 1 calc R . .
H14C H 0.2919 0.6491 1.0834 0.052 Uiso 1 1 calc R . .
C15 C 0.1593(3) 0.8128(3) 1.0342(2) 0.0249(8) Uani 1 1 d . . .
C16 C 0.0926(4) 0.8274(4) 1.0911(3) 0.0328(9) Uani 1 1 d . A .
H16 H 0.0461 0.7688 1.1040 0.039 Uiso 1 1 calc R . .
C17 C 0.0921(4) 0.9263(4) 1.1301(3) 0.0421(11) Uani 1 1 d . . .
H17 H 0.0464 0.9344 1.1694 0.051 Uiso 1 1 calc R A .
C18 C 0.1584(4) 1.0120(4) 1.1109(3) 0.0427(12) Uani 1 1 d . A .
H18 H 0.1570 1.0807 1.1359 0.051 Uiso 1 1 calc R . .
C19 C 0.2263(4) 0.9977(4) 1.0559(3) 0.0398(12) Uani 1 1 d . . .
H19 H 0.2727 1.0570 1.0440 0.048 Uiso 1 1 calc R A .
C20 C 0.2303(3) 0.8997(4) 1.0165(3) 0.0285(9) Uani 1 1 d . A .
C21 C 0.3122(3) 0.8943(4) 0.9597(3) 0.0291(9) Uani 1 1 d . . .
C22 C 0.4076(4) 0.8403(4) 0.9717(3) 0.0361(10) Uani 1 1 d . A .
H22 H 0.4169 0.7993 1.0141 0.043 Uiso 1 1 calc R . .
C23 C 0.4893(4) 0.8448(4) 0.9235(3) 0.0388(11) Uani 1 1 d . . .
H23 H 0.5536 0.8070 0.9328 0.047 Uiso 1 1 calc R A .
C24 C 0.4767(4) 0.9046(4) 0.8615(2) 0.0362(11) Uani 1 1 d . A .
H24 H 0.5319 0.9074 0.8278 0.043 Uiso 1 1 calc R . .
C25 C 0.3832(4) 0.9601(4) 0.8493(3) 0.0336(10) Uani 1 1 d . . .
H25 H 0.3747 1.0019 0.8071 0.040 Uiso 1 1 calc R A .
C26 C 0.3007(4) 0.9555(4) 0.8982(3) 0.0351(11) Uani 1 1 d . A .
H26 H 0.2369 0.9943 0.8892 0.042 Uiso 1 1 calc R . .
Sb1 Sb -0.19654(2) 0.70777(2) 1.235202(17) 0.02805(6) Uani 1 1 d . . .
F1 F -0.3013(2) 0.6027(2) 1.25594(16) 0.0473(8) Uani 1 1 d . . .
F2 F -0.0914(3) 0.8110(3) 1.2139(2) 0.0721(13) Uani 1 1 d . . .
F3 F -0.2477(3) 0.7190(3) 1.1426(2) 0.0515(8) Uani 1 1 d . . .
F4 F -0.1461(3) 0.6965(3) 1.3266(2) 0.0646(11) Uani 1 1 d . . .
F5 F -0.2872(4) 0.8227(3) 1.2615(2) 0.0654(11) Uani 1 1 d . . .
F6 F -0.1083(3) 0.5919(3) 1.2068(2) 0.0703(12) Uani 1 1 d . . .

loop_
_atom_site_aniso_label
_atom_site_aniso_U_11
_atom_site_aniso_U_22
_atom_site_aniso_U_33
_atom_site_aniso_U_23
_atom_site_aniso_U_13
_atom_site_aniso_U_12
Au1 0.02878(7) 0.02768(7) 0.01947(6) 0.00216(8) 0.00221(7) 0.00348(5)
P1 0.0249(5) 0.0219(5) 0.0147(5) 0.0004(3) -0.0006(3) -0.0005(4)
C1 0.036(2) 0.035(2) 0.025(2) -0.0046(18) 0.0094(18) 0.0042(18)
C2 0.030(4) 0.034(4) 0.008(3) -0.001(3) -0.001(3) -0.006(3)
C3 0.036(4) 0.027(4) 0.017(3) -0.005(4) 0.003(3) 0.001(3)
C4 0.032(2) 0.062(3) 0.017(2) -0.0018(19) 0.0053(16) 0.001(2)
C5 0.050(6) 0.041(5) 0.031(5) 0.012(4) 0.005(4) 0.020(4)
C6 0.038(6) 0.076(10) 0.025(8) -0.016(7) 0.022(6) -0.001(6)
C1' 0.036(2) 0.035(2) 0.025(2) -0.0046(18) 0.0094(18) 0.0042(18)
C2' 0.025(5) 0.042(7) 0.014(4) -0.001(4) -0.007(3) -0.003(4)
C3' 0.046(6) 0.024(5) 0.025(5) -0.007(5) 0.003(5) -0.002(4)
C4' 0.032(2) 0.062(3) 0.017(2) -0.0018(19) 0.0053(16) 0.001(2)
C5' 0.066(10) 0.033(7) 0.076(11) 0.000(7) -0.020(8) 0.026(7)
C6' 0.065(11) 0.102(15) 0.018(10) 0.006(9) 0.013(8) -0.052(10)
C7 0.0283(19) 0.0248(19) 0.025(2) 0.0014(15) -0.0058(16) -0.0001(15)
C8 0.034(2) 0.036(2) 0.039(3) 0.0134(19) -0.008(2) 0.0027(17)
C9 0.048(2) 0.036(2) 0.046(4) -0.009(2) -0.022(2) 0.0014(19)
C10 0.024(2) 0.061(3) 0.043(3) 0.012(2) 0.004(2) -0.002(2)
C11 0.0332(19) 0.0271(19) 0.020(2) 0.0027(16) -0.0005(16) 0.0026(15)
C12 0.052(3) 0.025(2) 0.038(3) 0.0023(18) -0.014(2) -0.001(2)
C13 0.048(3) 0.057(3) 0.035(3) 0.020(2) 0.011(2) 0.008(2)
C14 0.038(2) 0.036(2) 0.031(3) 0.0059(19) -0.008(2) 0.0040(19)
C15 0.0312(19) 0.025(2) 0.0184(19) -0.0036(15) -0.0002(16) 0.0000(15)
C16 0.037(2) 0.037(2) 0.025(2) -0.0051(18) 0.0061(18) -0.0064(18)
C17 0.051(3) 0.041(2) 0.034(3) -0.016(2) 0.014(2) -0.008(2)
C18 0.052(3) 0.033(2) 0.042(3) -0.017(2) 0.005(2) -0.010(2)
C19 0.039(3) 0.031(2) 0.049(3) -0.011(2) 0.000(2) -0.0106(19)
C20 0.030(2) 0.025(2) 0.031(3) 0.0017(17) -0.0035(17) -0.0032(16)
C21 0.030(2) 0.029(2) 0.028(2) 0.0012(18) 0.0005(17) -0.0073(16)
C22 0.036(2) 0.037(3) 0.035(3) 0.005(2) 0.001(2) 0.000(2)
C23 0.029(2) 0.035(2) 0.052(3) -0.006(2) 0.004(2) -0.0010(19)
C24 0.040(2) 0.028(2) 0.040(3) -0.0066(18) 0.011(2) -0.0091(19)
C25 0.048(3) 0.024(2) 0.029(2) -0.0005(17) 0.005(2) -0.0072(18)
C26 0.047(3) 0.0205(19) 0.038(3) 0.0035(18) 0.003(2) -0.0019(16)
Sb1 0.03081(13) 0.02639(11) 0.02696(13) -0.00244(13) 0.00208(12) -0.00447(10)
F1 0.0453(16) 0.0414(16) 0.055(2) 0.0067(13) 0.0001(14) -0.0138(13)
F2 0.081(3) 0.076(3) 0.059(3) -0.0107(17) 0.016(2) -0.052(2)
F3 0.072(2) 0.0512(18) 0.031(2) -0.0014(18) -0.0057(14) -0.0040(16)
F4 0.073(3) 0.084(3) 0.037(2) 0.0077(17) -0.0181(19) -0.0265(19)
F5 0.099(3) 0.0405(19) 0.057(3) -0.0059(14) 0.024(2) 0.0214(17)
F6 0.0468(19) 0.071(2) 0.093(3) -0.015(2) 0.0034(18) 0.0244(17)

loop_
_atom_type_symbol
_atom_type_description
_atom_type_scat_dispersion_real
_atom_type_scat_dispersion_imag
_atom_type_scat_source
C C 0.0033 0.0016 'International Tables Vol C Tables 4.2.6.8 and 6.1.1.4'
H H 0.0000 0.0000 'International Tables Vol C Tables 4.2.6.8 and 6.1.1.4'
Au Au -2.0133 8.8022 'International Tables Vol C Tables 4.2.6.8 and 6.1.1.4'
F F 0.0171 0.0103 'International Tables Vol C Tables 4.2.6.8 and 6.1.1.4'
P P 0.1023 0.0942 'International Tables Vol C Tables 4.2.6.8 and 6.1.1.4'
Sb Sb -0.5866 1.5461 'International Tables Vol C Tables 4.2.6.8 and 6.1.1.4'

loop_
_geom_angle_atom_site_label_1
_geom_angle_atom_site_label_2
_geom_angle_atom_site_label_3
_geom_angle
C1 Au1 P1 172.04(13)
C1 Au1 C2 33.5(2)
P1 Au1 C2 153.00(19)
C1 Au1 C2' 36.8(3)
P1 Au1 C2' 145.5(3)
C2 Au1 C2' 21.2(3)
C15 P1 C11 108.3(2)
C15 P1 C7 105.00(19)
C11 P1 C7 115.70(19)
C15 P1 Au1 113.73(14)
C11 P1 Au1 108.30(14)
C7 P1 Au1 106.03(15)
C2 C1 Au1 75.2(3)
C2 C1 H1A 115.9
Au1 C1 H1A 115.9
C2 C1 H1B 115.9
Au1 C1 H1B 115.9
H1A C1 H1B 112.9
C1 C2 C3 123.1(7)
C1 C2 Au1 71.3(3)
C3 C2 Au1 99.0(5)
C1 C2 H2 118.4
C3 C2 H2 118.4
Au1 C2 H2 99.9
C4 C3 C2 123.1(6)
C4 C3 H3 118.5
C2 C3 H3 118.5
C5 C4 C3 125.9(6)
C5 C4 C6 123.2(9)
C3 C4 C6 111.0(9)
C4 C5 H5A 109.5
C4 C5 H5B 109.5
H5A C5 H5B 109.5
C4 C5 H5C 109.5
H5A C5 H5C 109.5
H5B C5 H5C 109.5
C4 C6 H6A 109.5
C4 C6 H6B 109.5
H6A C6 H6B 109.5
C4 C6 H6C 109.5
H6A C6 H6C 109.5
H6B C6 H6C 109.5
C3' C2' Au1 102.1(8)
C3' C2' H2' 117.1
Au1 C2' H2' 101.0
C2' C3' H3' 120.0
H5A' C5' H5B' 109.5
H5A' C5' H5C' 109.5
H5B' C5' H5C' 109.5
H6A' C6' H6B' 109.5
H6A' C6' H6C' 109.5
H6B' C6' H6C' 109.5
C10 C7 C9 110.0(4)
C10 C7 C8 108.1(4)
C9 C7 C8 108.5(4)
C10 C7 P1 115.9(3)
C9 C7 P1 109.1(3)
C8 C7 P1 104.9(3)
C7 C8 H8A 109.5
C7 C8 H8B 109.5
H8A C8 H8B 109.5
C7 C8 H8C 109.5
H8A C8 H8C 109.5
H8B C8 H8C 109.5
C7 C9 H9A 109.5
C7 C9 H9B 109.5
H9A C9 H9B 109.5
C7 C9 H9C 109.5
H9A C9 H9C 109.5
H9B C9 H9C 109.5
C7 C10 H10A 109.5
C7 C10 H10B 109.5
H10A C10 H10B 109.5
C7 C10 H10C 109.5
H10A C10 H10C 109.5
H10B C10 H10C 109.5
C12 C11 C14 109.5(4)
C12 C11 C13 109.4(4)
C14 C11 C13 107.8(4)
C12 C11 P1 110.1(3)
C14 C11 P1 104.4(3)
C13 C11 P1 115.3(3)
C11 C12 H12A 109.5
C11 C12 H12B 109.5
H12A C12 H12B 109.5
C11 C12 H12C 109.5
H12A C12 H12C 109.5
H12B C12 H12C 109.5
C11 C13 H13A 109.5
C11 C13 H13B 109.5
H13A C13 H13B 109.5
C11 C13 H13C 109.5
H13A C13 H13C 109.5
H13B C13 H13C 109.5
C11 C14 H14A 109.5
C11 C14 H14B 109.5
H14A C14 H14B 109.5
C11 C14 H14C 109.5
H14A C14 H14C 109.5
H14B C14 H14C 109.5
C16 C15 C20 118.8(4)
C16 C15 P1 118.1(3)
C20 C15 P1 122.9(3)
C15 C16 C17 121.6(4)
C15 C16 H16 119.2
C17 C16 H16 119.2
C18 C17 C16 119.3(5)
C18 C17 H17 120.4
C16 C17 H17 120.4
C19 C18 C17 119.7(4)
C19 C18 H18 120.2
C17 C18 H18 120.2
C18 C19 C20 122.6(5)
C18 C19 H19 118.7
C20 C19 H19 118.7
C19 C20 C15 117.9(4)
C19 C20 C21 116.6(4)
C15 C20 C21 125.5(4)
C26 C21 C22 118.4(4)
C26 C21 C20 120.7(4)
C22 C21 C20 120.3(4)
C23 C22 C21 121.7(5)
C23 C22 H22 119.2
C21 C22 H22 119.2
C22 C23 C24 119.7(5)
C22 C23 H23 120.2
C24 C23 H23 120.2
C25 C24 C23 119.4(4)
C25 C24 H24 120.3
C23 C24 H24 120.3
C24 C25 C26 120.9(4)
C24 C25 H25 119.6
C26 C25 H25 119.6
C21 C26 C25 120.0(4)
C21 C26 H26 120.0
C25 C26 H26 120.0
F4 Sb1 F5 90.96(19)
F4 Sb1 F6 90.52(18)
F5 Sb1 F6 178.4(2)
F4 Sb1 F2 90.24(17)
F5 Sb1 F2 90.6(2)
F6 Sb1 F2 90.1(2)
F4 Sb1 F1 89.98(15)
F5 Sb1 F1 90.11(18)
F6 Sb1 F1 89.25(15)
F2 Sb1 F1 179.28(17)
F4 Sb1 F3 179.90(18)
F5 Sb1 F3 89.09(19)
F6 Sb1 F3 89.43(17)
F2 Sb1 F3 89.85(17)
F1 Sb1 F3 89.94(15)

loop_
_geom_bond_atom_site_label_1
_geom_bond_atom_site_label_2
_geom_bond_distance
Au1 C1 2.245(4)
Au1 P1 2.2932(11)
Au1 C2 2.292(7)
Au1 C2' 2.355(11)
P1 C15 1.842(4)
P1 C11 1.872(4)
P1 C7 1.884(4)
C1 C2 1.308(9)
C1 H1A 0.9900
C1 H1B 0.9900
C2 C3 1.458(12)
C2 H2 0.9500
C3 C4 1.435(9)
C3 H3 0.9500
C4 C5 1.406(11)
C4 C6 1.47(2)
C5 H5A 0.9800
C5 H5B 0.9800
C5 H5C 0.9800
C6 H6A 0.9800
C6 H6B 0.9800
C6 H6C 0.9800
C2' C3' 1.474(15)
C2' H2' 0.9500
C3' H3' 0.9500
C5' H5A' 0.9800
C5' H5B' 0.9800
C5' H5C' 0.9800
C6' H6A' 0.9800
C6' H6B' 0.9800
C6' H6C' 0.9800
C7 C10 1.519(7)
C7 C9 1.531(6)
C7 C8 1.534(6)
C8 H8A 0.9800
C8 H8B 0.9800
C8 H8C 0.9800
C9 H9A 0.9800
C9 H9B 0.9800
C9 H9C 0.9800
C10 H10A 0.9800
C10 H10B 0.9800
C10 H10C 0.9800
C11 C12 1.530(6)
C11 C14 1.532(6)
C11 C13 1.534(6)
C12 H12A 0.9800
C12 H12B 0.9800
C12 H12C 0.9800
C13 H13A 0.9800
C13 H13B 0.9800
C13 H13C 0.9800
C14 H14A 0.9800
C14 H14B 0.9800
C14 H14C 0.9800
C15 C16 1.384(6)
C15 C20 1.419(6)
C16 C17 1.397(6)
C16 H16 0.9500
C17 C18 1.377(7)
C17 H17 0.9500
C18 C19 1.366(7)
C18 H18 0.9500
C19 C20 1.394(7)
C19 H19 0.9500
C20 C21 1.499(6)
C21 C26 1.387(7)
C21 C22 1.393(7)
C22 C23 1.384(7)
C22 H22 0.9500
C23 C24 1.388(7)
C23 H23 0.9500
C24 C25 1.380(7)
C24 H24 0.9500
C25 C26 1.401(7)
C25 H25 0.9500
C26 H26 0.9500
Sb1 F4 1.854(4)
Sb1 F5 1.863(3)
Sb1 F6 1.864(3)
Sb1 F2 1.864(3)
Sb1 F1 1.874(3)
Sb1 F3 1.879(4)

loop_
_geom_torsion_atom_site_label_1
_geom_torsion_atom_site_label_2
_geom_torsion_atom_site_label_3
_geom_torsion_atom_site_label_4
_geom_torsion
C2 Au1 P1 C15 -85.6(5)
C2' Au1 P1 C15 -125.3(6)
C2 Au1 P1 C11 154.0(5)
C2' Au1 P1 C11 114.3(6)
C2 Au1 P1 C7 29.2(5)
C2' Au1 P1 C7 -10.4(6)
C2' Au1 C1 C2 36.9(6)
Au1 C1 C2 C3 -88.7(7)
P1 Au1 C2 C1 -170.8(3)
C2' Au1 C2 C1 -83.2(10)
C1 Au1 C2 C3 122.0(7)
P1 Au1 C2 C3 -48.8(8)
C2' Au1 C2 C3 38.9(8)
C1 C2 C3 C4 176.0(6)
Au1 C2 C3 C4 102.5(7)
C2 C3 C4 C5 1.3(11)
C2 C3 C4 C6 -179.3(9)
C1 Au1 C2' C3' -124.0(10)
P1 Au1 C2' C3' 69.1(9)
C2 Au1 C2' C3' -57.8(10)
C15 P1 C7 C10 -56.8(4)
C11 P1 C7 C10 62.5(4)
Au1 P1 C7 C10 -177.5(3)
C15 P1 C7 C9 178.5(3)
C11 P1 C7 C9 -62.3(4)
Au1 P1 C7 C9 57.8(3)
C15 P1 C7 C8 62.3(3)
C11 P1 C7 C8 -178.4(3)
Au1 P1 C7 C8 -58.4(3)
C15 P1 C11 C12 -178.8(3)
C7 P1 C11 C12 63.7(4)
Au1 P1 C11 C12 -55.1(4)
C15 P1 C11 C14 -61.3(3)
C7 P1 C11 C14 -178.8(3)
Au1 P1 C11 C14 62.4(3)
C15 P1 C11 C13 56.8(4)
C7 P1 C11 C13 -60.7(4)
Au1 P1 C11 C13 -179.5(3)
C11 P1 C15 C16 -62.3(4)
C7 P1 C15 C16 61.8(4)
Au1 P1 C15 C16 177.3(3)
C11 P1 C15 C20 123.5(4)
C7 P1 C15 C20 -112.4(4)
Au1 P1 C15 C20 3.1(4)
C20 C15 C16 C17 1.6(7)
P1 C15 C16 C17 -172.9(4)
C15 C16 C17 C18 0.9(8)
C16 C17 C18 C19 -2.4(8)
C17 C18 C19 C20 1.4(9)
C18 C19 C20 C15 1.1(8)
C18 C19 C20 C21 -177.4(5)
C16 C15 C20 C19 -2.5(7)
P1 C15 C20 C19 171.6(4)
C16 C15 C20 C21 175.8(4)
P1 C15 C20 C21 -10.0(6)
C19 C20 C21 C26 -72.9(6)
C15 C20 C21 C26 108.8(6)
C19 C20 C21 C22 98.2(6)
C15 C20 C21 C22 -80.2(6)
C26 C21 C22 C23 -1.2(7)
C20 C21 C22 C23 -172.5(5)
C21 C22 C23 C24 0.2(8)
C22 C23 C24 C25 0.8(7)
C23 C24 C25 C26 -0.8(7)
C22 C21 C26 C25 1.3(7)
C20 C21 C26 C25 172.5(4)
C24 C25 C26 C21 -0.3(7)
